data_7111273
loop_
_publ_author_name
'Hascall, Tony'
'Baik, Mu-Hyun'
'Bridgewater, Brian M.'
'Shin, Jun Ho'
'Churchill, David G.'
'Friesner, Richard A.'
'Parkin, Gerard'

_publ_section_title
;
 A non-classical hydrogen bond in the molybdenum arene complex
 [\h^6^-C~6~H~5~C~6~H~3~(Ph)OH]Mo(PMe~3~)~3~: evidence that hydrogen
 bonding facilitates oxidative addition of the O--H bond
;
_journal_coden_ASTM CHCOFS
_journal_issue 22
_journal_name_full 'Chemical Communications (Cambridge, United Kingdom)'
_journal_page_first 2644
_journal_page_last 2645
_journal_paper_doi 10.1039/b208678f
_journal_year 2002
_chemical_formula_sum 'C24 H32 O P2 W'
_chemical_formula_weight 582.29
_space_group_IT_number 14
_symmetry_cell_setting monoclinic
_symmetry_space_group_name_Hall '-P 2yn'
_symmetry_space_group_name_H-M 'P 1 21/n 1'
_atom_sites_solution_hydrogens geom
_atom_sites_solution_primary direct
_atom_sites_solution_secondary difmap
_audit_creation_method SHELXL-97
_cell_angle_alpha 90.00
_cell_angle_beta 90.5850(10)
_cell_angle_gamma 90.00
_cell_formula_units_Z 4
_cell_length_a 10.5899(5)
_cell_length_b 15.9694(7)
_cell_length_c 14.0653(6)
_cell_measurement_temperature 223(2)
_cell_volume 2378.52(18)
_computing_cell_refinement 'Bruker SMART'
_computing_data_collection 'Bruker SMART'
_computing_data_reduction 'Bruker SHELXTL'
_computing_molecular_graphics 'Bruker SHELXTL'
_computing_publication_material 'Bruker SHELXTL'
_computing_structure_refinement 'SHELXL-97 (Sheldrick, 1997)'
_computing_structure_solution 'SHELXS-97 (Sheldrick, 1990)'
_diffrn_ambient_temperature 223(2)
_diffrn_measured_fraction_theta_full 0.930
_diffrn_measured_fraction_theta_max 0.930
_diffrn_measurement_device_type 'CCD area detector'
_diffrn_measurement_method 'phi and omega scans'
_diffrn_radiation_monochromator graphite
_diffrn_radiation_source 'fine-focus sealed tube'
_diffrn_radiation_type MoK\a
_diffrn_radiation_wavelength 0.71073
_diffrn_reflns_av_R_equivalents 0.0306
_diffrn_reflns_av_sigmaI/netI 0.0322
_diffrn_reflns_limit_h_max 13
_diffrn_reflns_limit_h_min -13
_diffrn_reflns_limit_k_max 17
_diffrn_reflns_limit_k_min -20
_diffrn_reflns_limit_l_max 18
_diffrn_reflns_limit_l_min -14
_diffrn_reflns_number 17646
_diffrn_reflns_theta_full 28.31
_diffrn_reflns_theta_max 28.31
_diffrn_reflns_theta_min 1.93
_exptl_absorpt_coefficient_mu 5.003
_exptl_absorpt_correction_T_max 0.6346
_exptl_absorpt_correction_T_min 0.3153
_exptl_absorpt_correction_type none
_exptl_crystal_density_diffrn 1.626
_exptl_crystal_density_method 'not measured'
_exptl_crystal_F_000 1152
_exptl_crystal_size_max 0.30
_exptl_crystal_size_mid 0.30
_exptl_crystal_size_min 0.10
_refine_diff_density_max 0.700
_refine_diff_density_min -0.627
_refine_diff_density_rms 0.081
_refine_ls_extinction_method none
_refine_ls_goodness_of_fit_ref 1.005
_refine_ls_hydrogen_treatment mixed
_refine_ls_matrix_type full
_refine_ls_number_parameters 263
_refine_ls_number_reflns 5511
_refine_ls_number_restraints 0
_refine_ls_restrained_S_all 1.005
_refine_ls_R_factor_all 0.0359
_refine_ls_R_factor_gt 0.0233
_refine_ls_shift/su_max 0.003
_refine_ls_shift/su_mean 0.000
_refine_ls_structure_factor_coef Fsqd
_refine_ls_weighting_details 'calc w=1/[\s^2^(Fo^2^)+(0.0218P)^2^+0.6641P] where P=(Fo^2^+2Fc^2^)/3'
_refine_ls_weighting_scheme calc
_refine_ls_wR_factor_gt 0.0475
_refine_ls_wR_factor_ref 0.0506
_reflns_number_gt 4488
_reflns_number_total 5511
_reflns_threshold_expression >2sigma(I)
_cod_data_source_file b208678fsup1.cif
_cod_data_source_block woars10
_cod_depositor_comments
;
The following automatic conversions were performed:

'_symmetry_cell_setting' value 'Monoclinic' changed to 'monoclinic'
according to /home/saulius/struct/CIF-dictionaries/cif_core.dic
dictionary named 'cif_core.dic' version 2.4.2 from 2011-04-26.

Automatic conversion script
Id: cif_fix_values 1891 2012-01-12 08:04:46Z andrius 
;
_cod_original_sg_symbol_H-M P2(1)/n
_cod_database_code 7111273

loop_
_symmetry_equiv_pos_as_xyz
'x, y, z'
'-x+1/2, y+1/2, -z+1/2'
'-x, -y, -z'
'x-1/2, -y-1/2, z-1/2'

loop_
_atom_site_label
_atom_site_type_symbol
_atom_site_fract_x
_atom_site_fract_y
_atom_site_fract_z
_atom_site_U_iso_or_equiv
_atom_site_adp_type
_atom_site_occupancy
_atom_site_symmetry_multiplicity
_atom_site_calc_flag
_atom_site_refinement_flags
W W 0.311971(11) 0.195090(7) 0.874695(9) 0.03132(5) Uani 1 1 d .
H1 H 0.457(3) 0.211(2) 0.848(2) 0.055(10) Uiso 1 1 d .
O O 0.12912(18) 0.25475(12) 0.87520(14) 0.0321(4) Uani 1 1 d .
P1 P 0.36483(8) 0.32598(5) 0.95456(6) 0.0394(2) Uani 1 1 d .
P2 P 0.31437(8) 0.25544(6) 0.71505(6) 0.0399(2) Uani 1 1 d .
C11 C 0.3171(5) 0.3275(3) 1.0781(3) 0.0797(15) Uani 1 1 d .
H11A H 0.3590 0.2824 1.1123 0.120 Uiso 1 1 calc R
H11B H 0.2263 0.3202 1.0817 0.120 Uiso 1 1 calc R
H11C H 0.3404 0.3807 1.1065 0.120 Uiso 1 1 calc R
C12 C 0.5309(4) 0.3537(3) 0.9661(3) 0.0704(13) Uani 1 1 d .
H12A H 0.5397 0.4017 1.0079 0.106 Uiso 1 1 calc R
H12B H 0.5641 0.3674 0.9040 0.106 Uiso 1 1 calc R
H12C H 0.5775 0.3067 0.9926 0.106 Uiso 1 1 calc R
C13 C 0.2956(4) 0.4247(2) 0.9139(3) 0.0664(11) Uani 1 1 d .
H13A H 0.2068 0.4163 0.8991 0.100 Uiso 1 1 calc R
H13B H 0.3390 0.4436 0.8574 0.100 Uiso 1 1 calc R
H13C H 0.3043 0.4665 0.9635 0.100 Uiso 1 1 calc R
C21 C 0.4358(4) 0.3316(3) 0.6827(3) 0.0872(16) Uani 1 1 d .
H21A H 0.5186 0.3063 0.6901 0.131 Uiso 1 1 calc R
H21B H 0.4299 0.3802 0.7238 0.131 Uiso 1 1 calc R
H21C H 0.4233 0.3486 0.6171 0.131 Uiso 1 1 calc R
C22 C 0.3348(6) 0.1786(3) 0.6209(3) 0.0873(17) Uani 1 1 d .
H22A H 0.2686 0.1368 0.6247 0.131 Uiso 1 1 calc R
H22B H 0.4164 0.1518 0.6282 0.131 Uiso 1 1 calc R
H22C H 0.3301 0.2064 0.5596 0.131 Uiso 1 1 calc R
C23 C 0.1727(4) 0.3098(2) 0.6744(3) 0.0596(11) Uani 1 1 d .
H23A H 0.1814 0.3247 0.6079 0.089 Uiso 1 1 calc R
H23B H 0.1611 0.3602 0.7118 0.089 Uiso 1 1 calc R
H23C H 0.1000 0.2734 0.6817 0.089 Uiso 1 1 calc R
C31 C 0.1710(3) 0.09258(18) 0.9153(2) 0.0341(7) Uani 1 1 d .
C32 C 0.2340(3) 0.06623(19) 0.8335(3) 0.0457(8) Uani 1 1 d .
H32A H 0.1868 0.0590 0.7730 0.055 Uiso 1 1 calc R
C33 C 0.3685(4) 0.0642(2) 0.8342(3) 0.0617(11) Uani 1 1 d .
H33A H 0.4150 0.0540 0.7746 0.074 Uiso 1 1 calc R
C34 C 0.4354(4) 0.0796(2) 0.9205(4) 0.0661(13) Uani 1 1 d .
H34A H 0.5284 0.0852 0.9176 0.079 Uiso 1 1 calc R
C35 C 0.3747(3) 0.1114(2) 0.9996(3) 0.0543(10) Uani 1 1 d .
H35A H 0.4248 0.1356 1.0527 0.065 Uiso 1 1 calc R
C36 C 0.2399(3) 0.12044(19) 0.9982(2) 0.0369(7) Uani 1 1 d .
H36A H 0.1959 0.1483 1.0512 0.044 Uiso 1 1 calc R
C41 C 0.0260(3) 0.20799(17) 0.88506(19) 0.0293(6) Uani 1 1 d .
C42 C 0.0383(3) 0.12155(18) 0.9059(2) 0.0297(6) Uani 1 1 d .
C43 C -0.0663(3) 0.07031(19) 0.9141(2) 0.0375(7) Uani 1 1 d .
H43A H -0.0559 0.0129 0.9266 0.045 Uiso 1 1 calc R
C44 C -0.1864(3) 0.1037(2) 0.9038(2) 0.0423(8) Uani 1 1 d .
H44A H -0.2578 0.0694 0.9111 0.051 Uiso 1 1 calc R
C45 C -0.2005(3) 0.18749(19) 0.8826(2) 0.0386(7) Uani 1 1 d .
H45A H -0.2824 0.2093 0.8748 0.046 Uiso 1 1 calc R
C46 C -0.0975(3) 0.24114(18) 0.87255(19) 0.0292(6) Uani 1 1 d .
C51 C -0.1180(3) 0.33081(19) 0.8478(2) 0.0306(6) Uani 1 1 d .
C52 C -0.0528(3) 0.39488(19) 0.8946(2) 0.0382(7) Uani 1 1 d .
H52A H 0.0066 0.3815 0.9424 0.046 Uiso 1 1 calc R
C53 C -0.0746(3) 0.4774(2) 0.8716(2) 0.0432(8) Uani 1 1 d .
H53A H -0.0300 0.5197 0.9041 0.052 Uiso 1 1 calc R
C54 C -0.1609(4) 0.4989(2) 0.8016(2) 0.0474(9) Uani 1 1 d .
H54A H -0.1741 0.5553 0.7854 0.057 Uiso 1 1 calc R
C55 C -0.2273(3) 0.4363(2) 0.7561(2) 0.0495(9) Uani 1 1 d .
H55A H -0.2881 0.4502 0.7095 0.059 Uiso 1 1 calc R
C56 C -0.2054(3) 0.3536(2) 0.7781(2) 0.0401(8) Uani 1 1 d .
H56A H -0.2504 0.3117 0.7454 0.048 Uiso 1 1 calc R

loop_
_atom_site_aniso_label
_atom_site_aniso_U_11
_atom_site_aniso_U_22
_atom_site_aniso_U_33
_atom_site_aniso_U_23
_atom_site_aniso_U_13
_atom_site_aniso_U_12
W 0.02308(7) 0.02973(7) 0.04122(7) 0.00634(6) 0.00375(5) 0.00133(5)
O 0.0225(11) 0.0288(11) 0.0450(12) 0.0038(9) 0.0038(9) -0.0003(8)
P1 0.0336(5) 0.0375(5) 0.0472(5) -0.0005(4) 0.0022(4) 0.0001(3)
P2 0.0341(5) 0.0459(5) 0.0398(4) 0.0049(4) 0.0037(4) 0.0013(4)
C11 0.112(4) 0.066(3) 0.061(3) -0.015(2) 0.026(3) 0.005(3)
C12 0.046(3) 0.070(3) 0.096(3) -0.026(2) -0.009(2) -0.010(2)
C13 0.071(3) 0.035(2) 0.093(3) 0.000(2) -0.009(2) 0.0013(19)
C21 0.064(3) 0.125(4) 0.072(3) 0.043(3) 0.002(2) -0.033(3)
C22 0.132(5) 0.085(3) 0.045(2) -0.003(2) 0.011(3) 0.043(3)
C23 0.056(3) 0.073(3) 0.050(2) 0.0117(19) -0.0071(18) 0.016(2)
C31 0.0311(17) 0.0230(15) 0.0483(17) 0.0071(13) 0.0030(14) 0.0000(12)
C32 0.047(2) 0.0266(17) 0.064(2) -0.0027(15) 0.0083(17) -0.0003(14)
C33 0.048(2) 0.035(2) 0.103(3) 0.008(2) 0.033(2) 0.0096(17)
C34 0.031(2) 0.047(2) 0.121(4) 0.035(2) 0.006(2) 0.0104(17)
C35 0.037(2) 0.048(2) 0.078(3) 0.0289(19) -0.0122(19) -0.0056(16)
C36 0.0266(16) 0.0380(18) 0.0461(18) 0.0152(14) -0.0026(14) -0.0025(13)
C41 0.0299(16) 0.0294(16) 0.0288(14) -0.0021(11) 0.0014(12) -0.0011(12)
C42 0.0269(16) 0.0281(15) 0.0341(15) -0.0004(11) -0.0002(12) 0.0000(12)
C43 0.0363(18) 0.0290(16) 0.0470(18) -0.0002(13) -0.0057(14) -0.0054(13)
C44 0.0297(18) 0.0389(19) 0.058(2) -0.0040(15) 0.0001(15) -0.0101(14)
C45 0.0258(17) 0.0415(19) 0.0486(18) -0.0037(15) -0.0021(14) 0.0007(13)
C46 0.0266(16) 0.0302(16) 0.0309(15) -0.0047(12) -0.0003(12) -0.0003(12)
C51 0.0243(16) 0.0337(16) 0.0337(15) -0.0010(12) 0.0070(12) 0.0056(12)
C52 0.0389(19) 0.0378(18) 0.0379(16) -0.0011(13) 0.0004(14) -0.0003(14)
C53 0.053(2) 0.0337(18) 0.0435(18) -0.0026(14) 0.0060(16) -0.0003(15)
C54 0.056(2) 0.0360(19) 0.050(2) 0.0057(15) 0.0129(17) 0.0143(16)
C55 0.047(2) 0.056(2) 0.0456(19) 0.0063(17) -0.0059(17) 0.0148(18)
C56 0.0368(19) 0.0398(19) 0.0435(18) -0.0047(14) -0.0051(14) 0.0088(14)

loop_
_atom_type_symbol
_atom_type_description
_atom_type_scat_dispersion_real
_atom_type_scat_dispersion_imag
_atom_type_scat_source
C C 0.0033 0.0016 'International Tables Vol C Tables 4.2.6.8 and 6.1.1.4'
H H 0.0000 0.0000 'International Tables Vol C Tables 4.2.6.8 and 6.1.1.4'
O O 0.0106 0.0060 'International Tables Vol C Tables 4.2.6.8 and 6.1.1.4'
P P 0.1023 0.0942 'International Tables Vol C Tables 4.2.6.8 and 6.1.1.4'
W W -0.8490 6.8722 'International Tables Vol C Tables 4.2.6.8 and 6.1.1.4'

loop_
_geom_angle_atom_site_label_1
_geom_angle_atom_site_label_2
_geom_angle_atom_site_label_3
_geom_angle
H1 W O 142.5(12)
H1 W C36 126.8(12)
O W C36 85.41(10)
H1 W C33 79.9(12)
O W C33 130.72(12)
C36 W C33 78.23(14)
H1 W C32 114.9(12)
O W C32 94.39(10)
C36 W C32 66.05(12)
C33 W C32 36.57(13)
H1 W C31 142.8(12)
O W C31 74.20(9)
C36 W C31 36.98(11)
C33 W C31 64.86(12)
C32 W C31 35.59(11)
H1 W C35 90.1(12)
O W C35 120.39(12)
C36 W C35 36.74(12)
C33 W C35 65.04(16)
C32 W C35 76.79(13)
C31 W C35 65.06(12)
H1 W C34 69.8(12)
O W C34 147.49(11)
C36 W C34 64.11(13)
C33 W C34 35.92(16)
C32 W C34 63.98(15)
C31 W C34 74.50(12)
C35 W C34 34.73(14)
H1 W P1 76.2(12)
O W P1 79.72(6)
C36 W P1 100.20(9)
C33 W P1 148.63(12)
C32 W P1 165.62(9)
C31 W P1 130.20(8)
C35 W P1 94.76(11)
C34 W P1 115.03(13)
H1 W P2 72.7(12)
O W P2 81.18(6)
C36 W P2 157.88(8)
C33 W P2 97.39(12)
C32 W P2 97.43(10)
C31 W P2 121.56(8)
C35 W P2 157.73(11)
C34 W P2 123.44(12)
P1 W P2 94.64(3)
C41 O W 119.31(17)
C11 P1 C12 100.9(2)
C11 P1 C13 100.0(2)
C12 P1 C13 101.7(2)
C11 P1 W 112.84(16)
C12 P1 W 117.87(14)
C13 P1 W 120.41(14)
C22 P2 C23 101.3(2)
C22 P2 C21 100.3(3)
C23 P2 C21 100.6(2)
C22 P2 W 113.90(15)
C23 P2 W 117.42(14)
C21 P2 W 120.26(15)
C32 C31 C36 121.0(3)
C32 C31 C42 118.7(3)
C36 C31 C42 116.6(3)
C32 C31 W 72.11(18)
C36 C31 W 69.80(16)
C42 C31 W 111.96(19)
C31 C32 C33 119.1(3)
C31 C32 W 72.30(18)
C33 C32 W 70.2(2)
C34 C33 C32 119.5(4)
C34 C33 W 75.8(2)
C32 C33 W 73.26(19)
C35 C34 C33 121.2(3)
C35 C34 W 70.8(2)
C33 C34 W 68.3(2)
C34 C35 C36 119.6(4)
C34 C35 W 74.5(2)
C36 C35 W 69.58(17)
C35 C36 C31 118.5(3)
C35 C36 W 73.68(19)
C31 C36 W 73.22(17)
O C41 C42 119.6(3)
O C41 C46 122.2(2)
C42 C41 C46 118.1(3)
C43 C42 C41 121.5(3)
C43 C42 C31 124.5(3)
C41 C42 C31 114.0(2)
C42 C43 C44 119.9(3)
C45 C44 C43 119.6(3)
C44 C45 C46 122.4(3)
C45 C46 C41 118.6(3)
C45 C46 C51 120.2(3)
C41 C46 C51 121.3(3)
C56 C51 C52 117.6(3)
C56 C51 C46 120.7(3)
C52 C51 C46 121.6(3)
C53 C52 C51 120.7(3)
C52 C53 C54 121.0(3)
C55 C54 C53 118.9(3)
C54 C55 C56 120.5(3)
C55 C56 C51 121.3(3)

loop_
_geom_bond_atom_site_label_1
_geom_bond_atom_site_label_2
_geom_bond_distance
W H1 1.60(4)
W O 2.158(2)
W C36 2.246(3)
W C33 2.249(4)
W C32 2.289(3)
W C31 2.292(3)
W C35 2.300(3)
W C34 2.347(3)
W P1 2.4354(9)
W P2 2.4439(8)
O C41 1.331(3)
P1 C11 1.815(4)
P1 C12 1.819(4)
P1 C13 1.828(4)
P2 C22 1.819(4)
P2 C23 1.820(4)
P2 C21 1.831(4)
C31 C32 1.400(4)
C31 C36 1.440(4)
C31 C42 1.484(4)
C32 C33 1.424(5)
C33 C34 1.420(6)
C34 C35 1.388(6)
C35 C36 1.434(5)
C41 C42 1.417(4)
C41 C46 1.421(4)
C42 C43 1.383(4)
C43 C44 1.385(4)
C44 C45 1.379(4)
C45 C46 1.395(4)
C46 C51 1.489(4)
C51 C56 1.389(4)
C51 C52 1.396(4)
C52 C53 1.376(4)
C53 C54 1.380(5)
C54 C55 1.376(5)
C55 C56 1.376(4)

loop_
_cod_changelog_entry_id
_cod_changelog_entry_author
_cod_changelog_entry_date
_cod_changelog_entry_text
1 'Vaitkus, Antanas' 2022-05-06T19:55:00+03:00 'Updated bibliographic information.'
